data_4112509
loop_
_publ_author_name
'Eyal Barnea'
'Tamer Andrea'
'Moshe Kapon'
'Moris S. Eisen'

_publ_contact_author_address
;
Department of Chemistry, Technion-Israel Institute 
of Technology, Haifa, Israel 32000.
;
_publ_contact_author_email kapon@techunix.technion.ac.il
_publ_contact_author_name 'Moshe Kapon'
_publ_section_title
;
 Formation of Inclusion Organoactinide Complexes with Boron-Containing
 Macrocycles
;
_journal_name_full 'Journal of the American Chemical Society'
_journal_page_first 5066
_journal_page_last 5067
_journal_paper_doi 10.1021/ja0498843
_journal_volume 126
_journal_year 2004
_chemical_formula_moiety ' C48 H45 B3 O12 S Th, 4(C6 H6)'
_chemical_formula_sum 'C72 H69 B3 O12 S Th'
_chemical_formula_weight 1422.80
_chemical_name_systematic
; 
 ? 
;
_space_group_IT_number 2
_symmetry_cell_setting triclinic
_symmetry_space_group_name_Hall '-P 1'
_symmetry_space_group_name_H-M 'P -1'
_atom_sites_solution_hydrogens geom
_atom_sites_solution_primary direct
_atom_sites_solution_secondary difmap
_audit_creation_method SHELXL-97
_cell_angle_alpha 68.9200(7)
_cell_angle_beta 82.4010(7)
_cell_angle_gamma 87.8370(9)
_cell_formula_units_Z 2
_cell_length_a 14.5170(2)
_cell_length_b 14.5620(2)
_cell_length_c 16.6040(3)
_cell_measurement_reflns_used 11481
_cell_measurement_temperature 230.0(2)
_cell_measurement_theta_max 27.485
_cell_measurement_theta_min 1.018
_cell_volume 3246.19(9)
_computing_cell_refinement 'HKL Scalepack (Otwinowski & Minor 1997)'
_computing_data_collection 'Nonius (1997), KappaCCD Collect Program'
_computing_data_reduction
;
HKL Denzo and Scalepack (Otwinowski & Minor 1997)
;
_computing_molecular_graphics
;
Molecular Structure Corporation (1999). 
ORTEP. TEXRAY Structure Analysis Package. 
MSC, 3200 Research Forest Drive, The 
Woodlands,TX 77381, USA.
;
_computing_publication_material 'SHELXL-97 (Sheldrick, 1997)'
_computing_structure_refinement 'SHELXL-97 (Sheldrick, 1997)'
_computing_structure_solution
;
S.Mackay, C.J.Gilmore, C.Edwards, M. Tremayne, N. Stuart, K.Shankland 
"maXus": a computer program for the solution and refinement of crystal 
structures from diffraction data University of Glasgow, Scotland, UK, 
Nonius BV, Delft, The Netherlands and MacScience Co. Ltd.,
Yokohama, Japan (1998)
;
_diffrn_ambient_temperature 230.0(2)
_diffrn_measured_fraction_theta_full 0.998
_diffrn_measured_fraction_theta_max 0.998
_diffrn_measurement_device_type KappaCCD
_diffrn_measurement_method CCD
_diffrn_radiation_monochromator graphite
_diffrn_radiation_source 'fine-focus sealed tube'
_diffrn_radiation_type MoK\a
_diffrn_radiation_wavelength 0.71073
_diffrn_reflns_av_R_equivalents 0.0330
_diffrn_reflns_av_sigmaI/netI 0.0918
_diffrn_reflns_limit_h_max 18
_diffrn_reflns_limit_h_min -18
_diffrn_reflns_limit_k_max 17
_diffrn_reflns_limit_k_min -18
_diffrn_reflns_limit_l_max 21
_diffrn_reflns_limit_l_min -19
_diffrn_reflns_number 22577
_diffrn_reflns_theta_full 27.00
_diffrn_reflns_theta_max 27.00
_diffrn_reflns_theta_min 1.33
_exptl_absorpt_coefficient_mu 2.391
_exptl_absorpt_correction_T_max 0.6213
_exptl_absorpt_correction_T_min 0.5058
_exptl_absorpt_correction_type none
_exptl_crystal_colour colorless
_exptl_crystal_density_diffrn 1.456
_exptl_crystal_description prism
_exptl_crystal_F_000 1436
_exptl_crystal_size_max 0.33
_exptl_crystal_size_mid 0.27
_exptl_crystal_size_min 0.22
_refine_diff_density_max 0.537
_refine_diff_density_min -1.214
_refine_diff_density_rms 0.122
_refine_ls_extinction_method none
_refine_ls_goodness_of_fit_ref 0.904
_refine_ls_hydrogen_treatment constr
_refine_ls_matrix_type full
_refine_ls_number_parameters 792
_refine_ls_number_reflns 14151
_refine_ls_number_restraints 0
_refine_ls_restrained_S_all 0.904
_refine_ls_R_factor_all 0.0568
_refine_ls_R_factor_gt 0.0329
_refine_ls_shift/su_max 0.021
_refine_ls_shift/su_mean 0.001
_refine_ls_structure_factor_coef Fsqd
_refine_ls_weighting_details 'calc w=1/[\s^2^(Fo^2^)+(0.0338P)^2^+0.0000P] where P=(Fo^2^+2Fc^2^)/3'
_refine_ls_weighting_scheme calc
_refine_ls_wR_factor_gt 0.0646
_refine_ls_wR_factor_ref 0.0750
_reflns_number_gt 10083
_reflns_number_total 14151
_reflns_threshold_expression >2sigma(I)
_cod_data_source_file ja0498843si20040307_035337.cif
_cod_data_source_block thboron
_cod_database_code 4112509

loop_
_symmetry_equiv_pos_as_xyz
'x, y, z'
'-x, -y, -z'

loop_
_atom_site_label
_atom_site_type_symbol
_atom_site_fract_x
_atom_site_fract_y
_atom_site_fract_z
_atom_site_U_iso_or_equiv
_atom_site_adp_type
_atom_site_occupancy
_atom_site_symmetry_multiplicity
_atom_site_calc_flag
_atom_site_refinement_flags
Th Th 0.341418(9) 0.492650(10) 0.263038(10) 0.03182(5) Uani 1 1 d .
C1 C 0.2472(3) 0.6239(3) 0.3291(3) 0.0424(10) Uani 1 1 d .
C2 C 0.3238(3) 0.5946(3) 0.3765(3) 0.0419(10) Uani 1 1 d .
C3 C 0.3108(3) 0.4943(3) 0.4302(3) 0.0440(10) Uani 1 1 d .
C4 C 0.2253(3) 0.4621(3) 0.4169(3) 0.0493(11) Uani 1 1 d .
C5 C 0.1860(3) 0.5419(3) 0.3541(3) 0.0486(11) Uani 1 1 d .
C6 C 0.2290(3) 0.7275(3) 0.2695(3) 0.0638(14) Uani 1 1 d .
H6A H 0.1726 0.7283 0.2450 0.096 Uiso 1 1 calc R
H6B H 0.2799 0.7495 0.2236 0.096 Uiso 1 1 calc R
H6C H 0.2231 0.7705 0.3022 0.096 Uiso 1 1 calc R
C7 C 0.4016(3) 0.6612(3) 0.3760(3) 0.0589(13) Uani 1 1 d .
H7A H 0.3947 0.7255 0.3336 0.088 Uiso 1 1 calc R
H7B H 0.4603 0.6345 0.3615 0.088 Uiso 1 1 calc R
H7C H 0.3993 0.6656 0.4325 0.088 Uiso 1 1 calc R
C8 C 0.3744(3) 0.4366(4) 0.4943(3) 0.0681(15) Uani 1 1 d .
H8A H 0.3511 0.3704 0.5230 0.102 Uiso 1 1 calc R
H8B H 0.3774 0.4668 0.5366 0.102 Uiso 1 1 calc R
H8C H 0.4354 0.4356 0.4642 0.102 Uiso 1 1 calc R
C9 C 0.1816(4) 0.3627(4) 0.4665(3) 0.0801(17) Uani 1 1 d .
H9A H 0.1241 0.3584 0.4453 0.120 Uiso 1 1 calc R
H9B H 0.1698 0.3534 0.5272 0.120 Uiso 1 1 calc R
H9C H 0.2229 0.3126 0.4588 0.120 Uiso 1 1 calc R
C10 C 0.0915(3) 0.5434(4) 0.3258(4) 0.0816(18) Uani 1 1 d .
H10A H 0.0642 0.4787 0.3515 0.122 Uiso 1 1 calc R
H10B H 0.0976 0.5637 0.2635 0.122 Uiso 1 1 calc R
H10C H 0.0526 0.5888 0.3442 0.122 Uiso 1 1 calc R
B11 B 0.3182(3) 0.2588(3) 0.3161(3) 0.0429(11) Uani 1 1 d .
O12 O 0.36453(18) 0.21616(19) 0.25582(18) 0.0454(7) Uani 1 1 d .
C13 C 0.3440(3) 0.1171(3) 0.2925(3) 0.0491(11) Uani 1 1 d .
C14 C 0.3733(3) 0.0456(3) 0.2595(4) 0.0659(14) Uani 1 1 d .
H14 H 0.4124 0.0602 0.2073 0.079 Uiso 1 1 calc R
C15 C 0.3417(4) -0.0495(4) 0.3079(5) 0.0809(17) Uani 1 1 d .
H15 H 0.3600 -0.1001 0.2877 0.097 Uiso 1 1 calc R
C16 C 0.2855(4) -0.0701(4) 0.3831(4) 0.0795(17) Uani 1 1 d .
H16 H 0.2652 -0.1347 0.4132 0.095 Uiso 1 1 calc R
C17 C 0.2561(4) 0.0022(4) 0.4181(4) 0.0709(15) Uani 1 1 d .
H17 H 0.2176 -0.0125 0.4707 0.085 Uiso 1 1 calc R
C18 C 0.2880(3) 0.0963(3) 0.3697(3) 0.0496(11) Uani 1 1 d .
O19 O 0.26980(18) 0.1812(2) 0.38776(18) 0.0498(7) Uani 1 1 d .
O20 O 0.25790(16) 0.34538(18) 0.27332(17) 0.0398(6) Uani 1 1 d .
C21 C 0.1915(2) 0.3462(3) 0.2194(3) 0.0403(9) Uani 1 1 d .
C22 C 0.1483(3) 0.2640(3) 0.2196(3) 0.0515(11) Uani 1 1 d .
H22 H 0.1620 0.2019 0.2578 0.062 Uiso 1 1 calc R
C23 C 0.0843(3) 0.2742(4) 0.1623(3) 0.0599(13) Uani 1 1 d .
H23 H 0.0560 0.2186 0.1610 0.072 Uiso 1 1 calc R
C24 C 0.0622(3) 0.3657(4) 0.1074(3) 0.0579(12) Uani 1 1 d .
H24 H 0.0176 0.3715 0.0705 0.069 Uiso 1 1 calc R
C25 C 0.1051(3) 0.4491(3) 0.1061(3) 0.0482(11) Uani 1 1 d .
H25 H 0.0901 0.5110 0.0686 0.058 Uiso 1 1 calc R
C26 C 0.1715(2) 0.4388(3) 0.1623(3) 0.0387(9) Uani 1 1 d .
O27 O 0.22231(17) 0.51569(18) 0.16492(17) 0.0390(6) Uani 1 1 d .
B28 B 0.2431(3) 0.6131(4) 0.0937(3) 0.0427(11) Uani 1 1 d .
O29 O 0.16767(18) 0.6829(2) 0.0862(2) 0.0510(7) Uani 1 1 d .
C30 C 0.1581(3) 0.7221(3) -0.0014(3) 0.0530(12) Uani 1 1 d .
C31 C 0.1015(3) 0.7977(3) -0.0419(4) 0.0669(15) Uani 1 1 d .
H31 H 0.0604 0.8271 -0.0108 0.080 Uiso 1 1 calc R
C32 C 0.1091(4) 0.8278(4) -0.1321(4) 0.0806(19) Uani 1 1 d .
H32 H 0.0725 0.8793 -0.1623 0.097 Uiso 1 1 calc R
C33 C 0.1684(4) 0.7840(4) -0.1776(4) 0.0806(18) Uani 1 1 d .
H33 H 0.1718 0.8066 -0.2379 0.097 Uiso 1 1 calc R
C34 C 0.2241(3) 0.7064(4) -0.1359(3) 0.0631(13) Uani 1 1 d .
H34 H 0.2631 0.6749 -0.1666 0.076 Uiso 1 1 calc R
C35 C 0.2188(3) 0.6784(3) -0.0474(3) 0.0495(11) Uani 1 1 d .
O36 O 0.26928(18) 0.6077(2) 0.00851(17) 0.0461(7) Uani 1 1 d .
O37 O 0.32401(16) 0.63629(18) 0.13241(17) 0.0391(6) Uani 1 1 d .
C38 C 0.3910(3) 0.7096(3) 0.0931(3) 0.0399(9) Uani 1 1 d .
C39 C 0.3806(3) 0.7942(3) 0.0224(3) 0.0490(11) Uani 1 1 d .
H39 H 0.3261 0.8050 -0.0034 0.059 Uiso 1 1 calc R
C40 C 0.4521(3) 0.8624(3) -0.0093(3) 0.0619(13) Uani 1 1 d .
H40 H 0.4461 0.9191 -0.0573 0.074 Uiso 1 1 calc R
C41 C 0.5328(3) 0.8475(3) 0.0293(3) 0.0622(13) Uani 1 1 d .
H41 H 0.5802 0.8945 0.0076 0.075 Uiso 1 1 calc R
C42 C 0.5436(3) 0.7623(3) 0.1006(3) 0.0505(11) Uani 1 1 d .
H42 H 0.5979 0.7517 0.1266 0.061 Uiso 1 1 calc R
C43 C 0.4726(3) 0.6948(3) 0.1312(2) 0.0372(9) Uani 1 1 d .
O44 O 0.47456(16) 0.60857(18) 0.20297(16) 0.0371(6) Uani 1 1 d .
B45 B 0.5583(3) 0.5523(3) 0.2385(3) 0.0378(10) Uani 1 1 d .
O46 O 0.62381(17) 0.53260(19) 0.17341(17) 0.0427(7) Uani 1 1 d .
C47 C 0.7086(3) 0.5639(3) 0.1817(3) 0.0441(10) Uani 1 1 d .
C48 C 0.7940(3) 0.5598(3) 0.1347(3) 0.0590(13) Uani 1 1 d .
H48 H 0.8001 0.5333 0.0909 0.071 Uiso 1 1 calc R
C49 C 0.8701(3) 0.5974(4) 0.1564(4) 0.0722(16) Uani 1 1 d .
H49 H 0.9288 0.5949 0.1269 0.087 Uiso 1 1 calc R
C50 C 0.8611(3) 0.6374(4) 0.2193(4) 0.0705(15) Uani 1 1 d .
H50 H 0.9138 0.6622 0.2310 0.085 Uiso 1 1 calc R
C51 C 0.7756(3) 0.6426(3) 0.2670(3) 0.0563(12) Uani 1 1 d .
H51 H 0.7696 0.6700 0.3101 0.068 Uiso 1 1 calc R
C52 C 0.7003(3) 0.6043(3) 0.2460(3) 0.0444(10) Uani 1 1 d .
O53 O 0.60864(16) 0.59853(19) 0.28330(17) 0.0406(6) Uani 1 1 d .
O54 O 0.50209(16) 0.46276(18) 0.29806(17) 0.0374(6) Uani 1 1 d .
C55 C 0.5357(2) 0.3695(3) 0.3409(3) 0.0381(9) Uani 1 1 d .
C56 C 0.6249(3) 0.3514(3) 0.3622(3) 0.0464(10) Uani 1 1 d .
H56 H 0.6675 0.4027 0.3479 0.056 Uiso 1 1 calc R
C57 C 0.6498(3) 0.2548(3) 0.4053(3) 0.0549(12) Uani 1 1 d .
H57 H 0.7101 0.2411 0.4191 0.066 Uiso 1 1 calc R
C58 C 0.5866(3) 0.1798(3) 0.4278(3) 0.0570(12) Uani 1 1 d .
H58 H 0.6042 0.1156 0.4574 0.068 Uiso 1 1 calc R
C59 C 0.4967(3) 0.1978(3) 0.4073(3) 0.0494(11) Uani 1 1 d .
H59 H 0.4539 0.1466 0.4226 0.059 Uiso 1 1 calc R
C60 C 0.4720(2) 0.2938(3) 0.3634(2) 0.0376(9) Uani 1 1 d .
O61 O 0.38325(16) 0.32113(18) 0.34037(17) 0.0385(6) Uani 1 1 d .
S62 S 0.44061(7) 0.44634(8) 0.10584(7) 0.0482(3) Uani 1 1 d .
C63 C 0.5325(3) 0.3583(3) 0.1307(3) 0.0568(12) Uani 1 1 d .
H63A H 0.5763 0.3797 0.1590 0.085 Uiso 1 1 calc R
H63B H 0.5634 0.3528 0.0779 0.085 Uiso 1 1 calc R
H63C H 0.5069 0.2954 0.1685 0.085 Uiso 1 1 calc R
C64 C 0.3711(3) 0.3887(4) 0.0540(3) 0.0574(12) Uani 1 1 d .
H64A H 0.3178 0.4285 0.0366 0.086 Uiso 1 1 calc R
H64B H 0.3509 0.3247 0.0942 0.086 Uiso 1 1 calc R
H64C H 0.4076 0.3823 0.0037 0.086 Uiso 1 1 calc R
C65 C 0.4240(4) 0.1319(4) 0.6457(4) 0.0809(16) Uani 1 1 d .
H65 H 0.4552 0.1793 0.5967 0.097 Uiso 1 1 calc R
C66 C 0.4119(4) 0.0392(4) 0.6466(5) 0.095(2) Uani 1 1 d .
H66 H 0.4354 0.0234 0.5983 0.115 Uiso 1 1 calc R
C67 C 0.3664(4) -0.0295(4) 0.7165(5) 0.0875(18) Uani 1 1 d .
H67 H 0.3584 -0.0925 0.7165 0.105 Uiso 1 1 calc R
C68 C 0.3317(4) -0.0072(5) 0.7879(4) 0.0868(19) Uani 1 1 d .
H68 H 0.2999 -0.0548 0.8363 0.104 Uiso 1 1 calc R
C69 C 0.3442(4) 0.0862(5) 0.7875(4) 0.0888(18) Uani 1 1 d .
H69 H 0.3211 0.1020 0.8358 0.107 Uiso 1 1 calc R
C70 C 0.3905(4) 0.1552(4) 0.7161(4) 0.0808(17) Uani 1 1 d .
H70 H 0.3991 0.2184 0.7156 0.097 Uiso 1 1 calc R
C71 C 0.2313(4) 0.0037(5) 0.0957(4) 0.0904(19) Uani 1 1 d .
H71 H 0.2600 -0.0388 0.1417 0.109 Uiso 1 1 calc R
C72 C 0.2314(4) 0.1037(5) 0.0790(4) 0.0910(18) Uani 1 1 d .
H72 H 0.2590 0.1286 0.1144 0.109 Uiso 1 1 calc R
C73 C 0.1911(4) 0.1651(4) 0.0109(4) 0.0872(18) Uani 1 1 d .
H73 H 0.1919 0.2326 -0.0012 0.105 Uiso 1 1 calc R
C74 C 0.1493(5) 0.1283(5) -0.0401(4) 0.095(2) Uani 1 1 d .
H74 H 0.1213 0.1709 -0.0866 0.114 Uiso 1 1 calc R
C75 C 0.1481(5) 0.0305(5) -0.0238(4) 0.099(2) Uani 1 1 d .
H75 H 0.1195 0.0060 -0.0589 0.119 Uiso 1 1 calc R
C76 C 0.1893(4) -0.0328(4) 0.0451(4) 0.0864(18) Uani 1 1 d .
H76 H 0.1884 -0.1002 0.0569 0.104 Uiso 1 1 calc R
C77 C 0.1234(8) 0.6430(10) -0.4756(9) 0.069(3) Uiso 0.63(2) 1 d P
C78 C 0.1326(7) 0.6043(7) -0.3891(11) 0.066(3) Uiso 0.63(2) 1 d P
C79 C 0.0990(8) 0.6552(10) -0.3334(7) 0.068(3) Uiso 0.63(2) 1 d P
C80 C 0.0597(7) 0.7484(9) -0.3692(7) 0.070(3) Uiso 0.63(2) 1 d P
C81 C 0.0514(8) 0.7881(10) -0.4559(10) 0.088(4) Uiso 0.63(2) 1 d P
C82 C 0.0830(9) 0.7333(11) -0.5104(8) 0.082(4) Uiso 0.63(2) 1 d P
C77A C 0.1421(10) 0.6112(12) -0.4354(16) 0.058(5) Uiso 0.37(2) 1 d P
C78A C 0.1230(10) 0.6170(13) -0.3520(12) 0.053(5) Uiso 0.37(2) 1 d P
C79A C 0.0689(11) 0.6958(16) -0.3429(11) 0.058(5) Uiso 0.37(2) 1 d P
C80A C 0.0285(13) 0.7610(14) -0.4169(15) 0.074(6) Uiso 0.37(2) 1 d P
C81A C 0.0495(14) 0.7533(14) -0.4979(12) 0.072(6) Uiso 0.37(2) 1 d P
C82A C 0.1044(11) 0.6753(16) -0.5029(12) 0.060(5) Uiso 0.37(2) 1 d P
C83 C -0.0536(9) 0.0311(10) -0.2847(10) 0.083(4) Uiso 0.68(3) 1 d P
C84 C -0.0076(13) 0.0912(12) -0.2493(9) 0.093(5) Uiso 0.68(3) 1 d P
C85 C 0.0891(13) 0.1163(8) -0.2787(11) 0.089(4) Uiso 0.68(3) 1 d P
C86 C 0.1323(9) 0.0803(12) -0.3407(12) 0.104(5) Uiso 0.68(3) 1 d P
C87 C 0.0634(16) 0.0135(11) -0.3764(10) 0.114(5) Uiso 0.68(3) 1 d P
C88 C -0.0125(10) -0.0038(10) -0.3448(10) 0.094(5) Uiso 0.68(3) 1 d P
C83A C -0.0381(17) 0.058(2) -0.2650(16) 0.067(7) Uiso 0.32(3) 1 d P
C84A C 0.035(3) 0.111(2) -0.2582(18) 0.095(9) Uiso 0.32(3) 1 d P
C85A C 0.126(2) 0.1179(18) -0.316(2) 0.086(9) Uiso 0.32(3) 1 d P
C86A C 0.1315(18) 0.070(2) -0.381(2) 0.096(9) Uiso 0.32(3) 1 d P
C87A C 0.098(3) 0.029(3) -0.364(2) 0.099(10) Uiso 0.32(3) 1 d P
C88A C -0.0210(19) 0.014(2) -0.321(2) 0.078(8) Uiso 0.32(3) 1 d P

loop_
_atom_site_aniso_label
_atom_site_aniso_U_11
_atom_site_aniso_U_22
_atom_site_aniso_U_33
_atom_site_aniso_U_23
_atom_site_aniso_U_13
_atom_site_aniso_U_12
Th 0.03133(7) 0.03457(8) 0.03248(8) -0.01499(6) -0.00639(5) 0.00323(5)
C1 0.046(2) 0.049(3) 0.040(2) -0.027(2) -0.0057(19) 0.010(2)
C2 0.040(2) 0.052(3) 0.044(2) -0.030(2) -0.0021(19) 0.0042(19)
C3 0.051(2) 0.049(3) 0.034(2) -0.019(2) -0.0022(19) 0.009(2)
C4 0.053(3) 0.053(3) 0.046(3) -0.027(2) 0.012(2) -0.007(2)
C5 0.034(2) 0.068(3) 0.056(3) -0.037(2) -0.002(2) 0.002(2)
C6 0.078(3) 0.057(3) 0.066(3) -0.033(3) -0.017(3) 0.026(3)
C7 0.055(3) 0.066(3) 0.077(4) -0.051(3) -0.005(2) -0.007(2)
C8 0.094(4) 0.073(3) 0.045(3) -0.028(3) -0.021(3) 0.026(3)
C9 0.098(4) 0.071(4) 0.067(4) -0.032(3) 0.037(3) -0.039(3)
C10 0.037(2) 0.136(5) 0.102(5) -0.079(4) -0.012(3) 0.012(3)
B11 0.045(3) 0.040(3) 0.045(3) -0.015(2) -0.011(2) 0.001(2)
O12 0.0518(16) 0.0369(16) 0.0496(18) -0.0179(14) -0.0068(14) 0.0003(13)
C13 0.054(3) 0.040(2) 0.058(3) -0.017(2) -0.023(2) 0.002(2)
C14 0.073(3) 0.052(3) 0.084(4) -0.034(3) -0.024(3) 0.009(3)
C15 0.100(5) 0.049(3) 0.107(5) -0.034(3) -0.043(4) 0.013(3)
C16 0.099(4) 0.037(3) 0.101(5) -0.010(3) -0.047(4) -0.005(3)
C17 0.078(3) 0.056(3) 0.069(4) -0.004(3) -0.028(3) -0.008(3)
C18 0.059(3) 0.034(2) 0.059(3) -0.013(2) -0.025(2) 0.000(2)
O19 0.0515(17) 0.0470(17) 0.0451(18) -0.0096(14) -0.0037(14) -0.0059(14)
O20 0.0387(14) 0.0370(15) 0.0487(17) -0.0178(13) -0.0157(13) 0.0008(12)
C21 0.032(2) 0.047(2) 0.048(3) -0.022(2) -0.0085(18) 0.0008(18)
C22 0.045(2) 0.049(3) 0.065(3) -0.023(2) -0.013(2) -0.002(2)
C23 0.051(3) 0.065(3) 0.079(4) -0.039(3) -0.021(3) -0.006(2)
C24 0.047(3) 0.076(3) 0.062(3) -0.032(3) -0.024(2) -0.003(2)
C25 0.041(2) 0.058(3) 0.049(3) -0.021(2) -0.013(2) 0.003(2)
C26 0.033(2) 0.046(2) 0.044(2) -0.024(2) -0.0055(18) 0.0002(18)
O27 0.0426(15) 0.0382(15) 0.0396(16) -0.0152(13) -0.0128(12) 0.0002(12)
B28 0.036(2) 0.048(3) 0.048(3) -0.018(2) -0.016(2) 0.007(2)
O29 0.0465(16) 0.0497(17) 0.062(2) -0.0231(15) -0.0197(15) 0.0137(14)
C30 0.049(3) 0.044(3) 0.065(3) -0.010(2) -0.030(2) 0.001(2)
C31 0.058(3) 0.044(3) 0.099(4) -0.015(3) -0.043(3) 0.003(2)
C32 0.070(4) 0.050(3) 0.109(5) 0.004(3) -0.060(4) -0.008(3)
C33 0.085(4) 0.072(4) 0.069(4) 0.010(3) -0.045(3) -0.024(3)
C34 0.064(3) 0.070(3) 0.053(3) -0.013(3) -0.026(2) -0.007(3)
C35 0.050(2) 0.049(3) 0.044(3) -0.004(2) -0.022(2) -0.003(2)
O36 0.0491(16) 0.0500(17) 0.0385(17) -0.0130(14) -0.0136(13) 0.0090(13)
O37 0.0367(14) 0.0391(15) 0.0415(16) -0.0124(13) -0.0107(12) 0.0017(12)
C38 0.041(2) 0.037(2) 0.040(2) -0.0127(19) -0.0041(19) 0.0028(18)
C39 0.048(2) 0.039(2) 0.054(3) -0.007(2) -0.014(2) 0.000(2)
C40 0.068(3) 0.046(3) 0.061(3) -0.002(2) -0.017(3) 0.004(2)
C41 0.058(3) 0.049(3) 0.066(3) -0.004(2) -0.009(2) -0.013(2)
C42 0.046(2) 0.048(3) 0.051(3) -0.009(2) -0.009(2) -0.001(2)
C43 0.042(2) 0.033(2) 0.034(2) -0.0093(18) -0.0033(18) 0.0023(18)
O44 0.0339(13) 0.0381(15) 0.0389(16) -0.0121(13) -0.0081(12) 0.0009(11)
B45 0.034(2) 0.044(3) 0.038(3) -0.016(2) -0.009(2) 0.001(2)
O46 0.0408(15) 0.0490(17) 0.0424(17) -0.0219(14) -0.0028(13) -0.0004(13)
C47 0.037(2) 0.039(2) 0.049(3) -0.007(2) -0.0053(19) 0.0038(18)
C48 0.047(3) 0.057(3) 0.064(3) -0.015(2) 0.001(2) 0.008(2)
C49 0.034(3) 0.077(4) 0.091(4) -0.016(3) -0.001(3) 0.009(2)
C50 0.037(3) 0.063(3) 0.101(5) -0.013(3) -0.020(3) -0.004(2)
C51 0.047(3) 0.057(3) 0.065(3) -0.017(2) -0.022(2) -0.001(2)
C52 0.038(2) 0.044(2) 0.047(3) -0.010(2) -0.0111(19) 0.0047(19)
O53 0.0337(14) 0.0491(16) 0.0419(16) -0.0188(13) -0.0069(12) -0.0022(12)
O54 0.0323(13) 0.0371(15) 0.0399(16) -0.0089(12) -0.0093(12) 0.0032(11)
C55 0.035(2) 0.043(2) 0.036(2) -0.0126(19) -0.0075(17) 0.0041(18)
C56 0.042(2) 0.049(3) 0.046(3) -0.012(2) -0.0108(19) 0.0003(19)
C57 0.044(2) 0.061(3) 0.058(3) -0.018(2) -0.016(2) 0.013(2)
C58 0.056(3) 0.048(3) 0.069(3) -0.018(2) -0.024(2) 0.016(2)
C59 0.057(3) 0.041(2) 0.052(3) -0.015(2) -0.018(2) 0.003(2)
C60 0.037(2) 0.041(2) 0.038(2) -0.0162(19) -0.0090(17) 0.0056(18)
O61 0.0386(14) 0.0346(14) 0.0444(17) -0.0141(12) -0.0142(12) 0.0037(12)
S62 0.0505(6) 0.0515(6) 0.0457(7) -0.0231(5) -0.0009(5) 0.0017(5)
C63 0.051(3) 0.067(3) 0.059(3) -0.033(3) -0.001(2) 0.005(2)
C64 0.058(3) 0.075(3) 0.050(3) -0.033(3) -0.012(2) 0.004(2)
C65 0.083(4) 0.071(4) 0.085(4) -0.030(3) 0.010(3) -0.010(3)
C66 0.107(5) 0.073(4) 0.112(6) -0.050(4) 0.023(4) -0.022(4)
C67 0.098(5) 0.060(4) 0.107(5) -0.032(4) -0.016(4) -0.006(3)
C68 0.087(4) 0.093(5) 0.068(4) -0.008(4) -0.018(3) -0.029(4)
C69 0.087(4) 0.107(5) 0.089(5) -0.057(4) 0.000(4) -0.019(4)
C70 0.070(3) 0.073(4) 0.107(5) -0.046(4) 0.005(3) -0.008(3)
C71 0.091(4) 0.071(4) 0.101(5) -0.020(4) -0.017(4) 0.012(3)
C72 0.095(4) 0.086(5) 0.099(5) -0.043(4) -0.006(4) -0.004(4)
C73 0.111(5) 0.049(3) 0.094(5) -0.023(3) 0.004(4) 0.004(3)
C74 0.132(6) 0.073(4) 0.069(4) -0.015(3) -0.008(4) 0.019(4)
C75 0.145(6) 0.076(4) 0.081(5) -0.031(4) -0.022(4) 0.011(4)
C76 0.104(5) 0.063(4) 0.100(5) -0.039(4) -0.011(4) 0.012(3)

loop_
_atom_type_symbol
_atom_type_description
_atom_type_scat_dispersion_real
_atom_type_scat_dispersion_imag
_atom_type_scat_source
Th Th -7.2400 8.8979 'International Tables Vol C Tables 4.2.6.8 and 6.1.1.4'
S S 0.1246 0.1234 'International Tables Vol C Tables 4.2.6.8 and 6.1.1.4'
C C 0.0033 0.0016 'International Tables Vol C Tables 4.2.6.8 and 6.1.1.4'
H H 0.0000 0.0000 'International Tables Vol C Tables 4.2.6.8 and 6.1.1.4'
O O 0.0106 0.0060 'International Tables Vol C Tables 4.2.6.8 and 6.1.1.4'
B B 0.0013 0.0007 'International Tables Vol C Tables 4.2.6.8 and 6.1.1.4'

loop_
_geom_angle_atom_site_label_1
_geom_angle_atom_site_label_2
_geom_angle_atom_site_label_3
_geom_angle
O20 Th O37 114.51(8)
O20 Th O61 53.56(8)
O37 Th O61 153.77(9)
O20 Th O27 63.11(8)
O37 Th O27 53.36(8)
O61 Th O27 115.60(8)
O20 Th O54 114.32(8)
O37 Th O54 114.34(8)
O61 Th O54 63.09(8)
O27 Th O54 152.46(9)
O20 Th O44 151.15(8)
O37 Th O44 62.90(8)
O61 Th O44 114.75(8)
O27 Th O44 114.61(8)
O54 Th O44 53.03(8)
O20 Th C3 103.70(11)
O37 Th C3 124.11(10)
O61 Th C3 82.03(10)
O27 Th C3 125.72(10)
O54 Th C3 81.82(10)
O44 Th C3 99.87(11)
O20 Th C1 117.92(11)
O37 Th C1 76.94(10)
O61 Th C1 128.95(11)
O27 Th C1 88.86(10)
O54 Th C1 113.68(10)
O44 Th C1 90.16(11)
C3 Th C1 48.91(11)
O20 Th C5 88.40(11)
O37 Th C5 91.86(11)
O61 Th C5 109.60(11)
O27 Th C5 77.23(11)
O54 Th C5 130.11(11)
O44 Th C5 119.88(11)
C3 Th C5 48.93(12)
C1 Th C5 29.72(12)
O20 Th C4 80.25(11)
O37 Th C4 121.19(11)
O61 Th C4 82.09(11)
O27 Th C4 98.78(11)
O54 Th C4 107.92(11)
O44 Th C4 126.94(11)
C3 Th C4 29.64(12)
C1 Th C4 48.89(12)
C5 Th C4 29.61(12)
O20 Th C2 129.08(11)
O37 Th C2 95.78(11)
O61 Th C2 109.60(10)
O27 Th C2 118.43(10)
O54 Th C2 85.24(10)
O44 Th C2 78.62(10)
C3 Th C2 29.64(12)
C1 Th C2 29.58(11)
C5 Th C2 48.89(12)
C4 Th C2 48.83(12)
O20 Th S62 77.83(6)
O37 Th S62 72.73(6)
O61 Th S62 81.48(6)
O27 Th S62 75.03(6)
O54 Th S62 77.67(6)
O44 Th S62 74.10(6)
C3 Th S62 157.93(8)
C1 Th S62 149.57(9)
C5 Th S62 152.21(9)
C4 Th S62 157.66(9)
C2 Th S62 152.70(9)
C2 C1 C5 108.1(4)
C2 C1 C6 125.5(4)
C5 C1 C6 126.1(4)
C2 C1 Th 75.5(2)
C5 C1 Th 75.2(2)
C6 C1 Th 120.4(3)
C1 C2 C3 108.0(4)
C1 C2 C7 125.8(4)
C3 C2 C7 126.0(4)
C1 C2 Th 74.9(2)
C3 C2 Th 74.8(2)
C7 C2 Th 120.4(3)
C4 C3 C2 108.1(4)
C4 C3 C8 127.0(4)
C2 C3 C8 124.8(4)
C4 C3 Th 75.5(2)
C2 C3 Th 75.6(2)
C8 C3 Th 118.6(3)
C3 C4 C5 108.0(4)
C3 C4 C9 125.3(4)
C5 C4 C9 126.6(4)
C3 C4 Th 74.9(2)
C5 C4 Th 75.1(2)
C9 C4 Th 119.8(3)
C4 C5 C1 107.9(4)
C4 C5 C10 126.2(5)
C1 C5 C10 125.6(4)
C4 C5 Th 75.3(2)
C1 C5 Th 75.1(2)
C10 C5 Th 120.6(3)
C1 C6 H6A 109.5
C1 C6 H6B 109.5
H6A C6 H6B 109.5
C1 C6 H6C 109.5
H6A C6 H6C 109.5
H6B C6 H6C 109.5
C2 C7 H7A 109.5
C2 C7 H7B 109.5
H7A C7 H7B 109.5
C2 C7 H7C 109.5
H7A C7 H7C 109.5
H7B C7 H7C 109.5
C3 C8 H8A 109.5
C3 C8 H8B 109.5
H8A C8 H8B 109.5
C3 C8 H8C 109.5
H8A C8 H8C 109.5
H8B C8 H8C 109.5
C4 C9 H9A 109.5
C4 C9 H9B 109.5
H9A C9 H9B 109.5
C4 C9 H9C 109.5
H9A C9 H9C 109.5
H9B C9 H9C 109.5
C5 C10 H10A 109.5
C5 C10 H10B 109.5
H10A C10 H10B 109.5
C5 C10 H10C 109.5
H10A C10 H10C 109.5
H10B C10 H10C 109.5
O19 B11 O12 107.9(3)
O19 B11 O20 114.3(3)
O12 B11 O20 112.9(3)
O19 B11 O61 115.5(4)
O12 B11 O61 112.4(3)
O20 B11 O61 93.4(3)
C13 O12 B11 105.6(3)
C18 C13 C14 122.2(4)
C18 C13 O12 110.6(4)
C14 C13 O12 127.2(5)
C13 C14 C15 116.6(5)
C13 C14 H14 121.7
C15 C14 H14 121.7
C16 C15 C14 121.4(5)
C16 C15 H15 119.3
C14 C15 H15 119.3
C15 C16 C17 122.4(5)
C15 C16 H16 118.8
C17 C16 H16 118.8
C18 C17 C16 115.7(5)
C18 C17 H17 122.2
C16 C17 H17 122.2
C13 C18 C17 121.7(5)
C13 C18 O19 110.2(4)
C17 C18 O19 128.2(5)
C18 O19 B11 105.7(3)
C21 O20 B11 125.6(3)
C21 O20 Th 123.4(2)
B11 O20 Th 106.2(2)
C22 C21 C26 120.5(4)
C22 C21 O20 124.7(4)
C26 C21 O20 114.8(3)
C21 C22 C23 119.3(4)
C21 C22 H22 120.4
C23 C22 H22 120.4
C24 C23 C22 120.5(4)
C24 C23 H23 119.7
C22 C23 H23 119.7
C23 C24 C25 121.0(4)
C23 C24 H24 119.5
C25 C24 H24 119.5
C24 C25 C26 118.6(4)
C24 C25 H25 120.7
C26 C25 H25 120.7
O27 C26 C21 115.6(3)
O27 C26 C25 124.4(4)
C21 C26 C25 120.0(4)
C26 O27 B28 127.1(3)
C26 O27 Th 123.0(2)
B28 O27 Th 106.1(2)
O36 B28 O29 107.1(3)
O36 B28 O27 114.4(4)
O29 B28 O27 114.0(4)
O36 B28 O37 113.3(3)
O29 B28 O37 113.7(4)
O27 B28 O37 94.2(3)
C30 O29 B28 105.7(3)
C31 C30 C35 121.9(5)
C31 C30 O29 127.5(5)
C35 C30 O29 110.5(3)
C30 C31 C32 116.3(5)
C30 C31 H31 121.9
C32 C31 H31 121.9
C33 C32 C31 121.9(5)
C33 C32 H32 119.1
C31 C32 H32 119.1
C32 C33 C34 121.4(5)
C32 C33 H33 119.3
C34 C33 H33 119.3
C35 C34 C33 116.9(5)
C35 C34 H34 121.6
C33 C34 H34 121.6
C34 C35 O36 128.5(4)
C34 C35 C30 121.6(4)
O36 C35 C30 109.9(4)
C35 O36 B28 106.5(3)
C38 O37 B28 128.0(3)
C38 O37 Th 123.9(2)
B28 O37 Th 106.2(2)
C39 C38 O37 124.9(3)
C39 C38 C43 119.8(4)
O37 C38 C43 115.3(3)
C40 C39 C38 119.0(4)
C40 C39 H39 120.5
C38 C39 H39 120.5
C39 C40 C41 120.8(4)
C39 C40 H40 119.6
C41 C40 H40 119.6
C40 C41 C42 120.4(4)
C40 C41 H41 119.8
C42 C41 H41 119.8
C43 C42 C41 118.4(4)
C43 C42 H42 120.8
C41 C42 H42 120.8
C42 C43 O44 123.5(3)
C42 C43 C38 121.5(4)
O44 C43 C38 114.9(3)
C43 O44 B45 127.9(3)
C43 O44 Th 123.0(2)
B45 O44 Th 106.2(2)
O53 B45 O46 107.8(3)
O53 B45 O44 114.1(3)
O46 B45 O44 113.5(3)
O53 B45 O54 114.1(3)
O46 B45 O54 113.3(3)
O44 B45 O54 93.8(3)
C47 O46 B45 105.9(3)
O46 C47 C52 110.7(3)
O46 C47 C48 128.1(4)
C52 C47 C48 121.2(4)
C47 C48 C49 116.5(5)
C47 C48 H48 121.8
C49 C48 H48 121.8
C50 C49 C48 121.9(5)
C50 C49 H49 119.1
C48 C49 H49 119.1
C49 C50 C51 122.4(5)
C49 C50 H50 118.8
C51 C50 H50 118.8
C52 C51 C50 115.6(5)
C52 C51 H51 122.2
C50 C51 H51 122.2
C47 C52 C51 122.5(4)
C47 C52 O53 109.7(3)
C51 C52 O53 127.8(4)
C52 O53 B45 105.9(3)
C55 O54 B45 127.0(3)
C55 O54 Th 123.2(2)
B45 O54 Th 106.36(19)
C60 C55 C56 120.9(3)
C60 C55 O54 115.0(3)
C56 C55 O54 124.1(4)
C55 C56 C57 118.5(4)
C55 C56 H56 120.8
C57 C56 H56 120.8
C58 C57 C56 120.7(4)
C58 C57 H57 119.7
C56 C57 H57 119.7
C57 C58 C59 121.0(4)
C57 C58 H58 119.5
C59 C58 H58 119.5
C60 C59 C58 118.5(4)
C60 C59 H59 120.8
C58 C59 H59 120.8
C55 C60 C59 120.5(3)
C55 C60 O61 115.9(3)
C59 C60 O61 123.6(4)
C60 O61 B11 125.3(3)
C60 O61 Th 122.8(2)
B11 O61 Th 105.5(2)
C63 S62 C64 99.8(2)
C63 S62 Th 114.77(15)
C64 S62 Th 116.79(15)
S62 C63 H63A 109.5
S62 C63 H63B 109.5
H63A C63 H63B 109.5
S62 C63 H63C 109.5
H63A C63 H63C 109.5
H63B C63 H63C 109.5
S62 C64 H64A 109.5
S62 C64 H64B 109.5
H64A C64 H64B 109.5
S62 C64 H64C 109.5
H64A C64 H64C 109.5
H64B C64 H64C 109.5
C70 C65 C66 120.1(6)
C70 C65 H65 120.0
C66 C65 H65 120.0
C67 C66 C65 120.5(6)
C67 C66 H66 119.8
C65 C66 H66 119.8
C66 C67 C68 120.3(6)
C66 C67 H67 119.9
C68 C67 H67 119.9
C67 C68 C69 119.5(6)
C67 C68 H68 120.3
C69 C68 H68 120.3
C70 C69 C68 119.7(6)
C70 C69 H69 120.1
C68 C69 H69 120.1
C65 C70 C69 120.0(6)
C65 C70 H70 120.0
C69 C70 H70 120.0
C76 C71 C72 120.1(6)
C76 C71 H71 119.9
C72 C71 H71 119.9
C73 C72 C71 119.5(6)
C73 C72 H72 120.2
C71 C72 H72 120.2
C72 C73 C74 120.2(6)
C72 C73 H73 119.9
C74 C73 H73 119.9
C75 C74 C73 120.6(6)
C75 C74 H74 119.7
C73 C74 H74 119.7
C74 C75 C76 119.8(7)
C74 C75 H75 120.1
C76 C75 H75 120.1
C71 C76 C75 119.7(6)
C71 C76 H76 120.1
C75 C76 H76 120.1
C78 C77 C82 120.6(10)
C77 C78 C79 120.6(9)
C80 C79 C78 118.8(8)
C81 C80 C79 120.8(9)
C80 C81 C82 119.2(10)
C77 C82 C81 119.9(10)
C82A C77A C78A 120.6(12)
C77A C78A C79A 118.3(12)
C78A C79A C80A 118.6(14)
C81A C80A C79A 121.1(14)
C80A C81A C82A 117.2(15)
C77A C82A C81A 123.8(14)
C88 C83 C84 124.3(11)
C85 C84 C83 119.4(10)
C86 C85 C84 116.7(11)
C85 C86 C87 116.2(11)
C88 C87 C86 119.6(13)
C87 C88 C83 123.7(14)
C88A C83A C84A 115(2)
C83A C84A C85A 120(2)
C86A C85A C84A 118(2)
C87A C86A C85A 108(5)
C86A C87A C88A 136(4)
C83A C88A C87A 110(2)

loop_
_geom_bond_atom_site_label_1
_geom_bond_atom_site_label_2
_geom_bond_distance
Th O20 2.445(2)
Th O37 2.446(2)
Th O61 2.458(2)
Th O27 2.463(2)
Th O54 2.463(2)
Th O44 2.471(2)
Th C3 2.760(4)
Th C1 2.764(4)
Th C5 2.765(4)
Th C4 2.769(4)
Th C2 2.771(4)
Th S62 3.0886(11)
C1 C2 1.413(5)
C1 C5 1.418(6)
C1 C6 1.513(6)
C2 C3 1.415(6)
C2 C7 1.513(6)
C3 C4 1.414(6)
C3 C8 1.500(5)
C4 C5 1.414(6)
C4 C9 1.500(6)
C5 C10 1.505(6)
C6 H6A 0.9600
C6 H6B 0.9600
C6 H6C 0.9600
C7 H7A 0.9600
C7 H7B 0.9600
C7 H7C 0.9600
C8 H8A 0.9600
C8 H8B 0.9600
C8 H8C 0.9600
C9 H9A 0.9600
C9 H9B 0.9600
C9 H9C 0.9600
C10 H10A 0.9600
C10 H10B 0.9600
C10 H10C 0.9600
B11 O19 1.434(5)
B11 O12 1.441(5)
B11 O20 1.516(5)
B11 O61 1.519(5)
O12 C13 1.376(5)
C13 C18 1.363(6)
C13 C14 1.371(6)
C14 C15 1.387(7)
C14 H14 0.9300
C15 C16 1.340(8)
C15 H15 0.9300
C16 C17 1.404(8)
C16 H16 0.9300
C17 C18 1.377(6)
C17 H17 0.9300
C18 O19 1.383(5)
O20 C21 1.397(4)
C21 C22 1.372(6)
C21 C26 1.386(5)
C22 C23 1.382(6)
C22 H22 0.9300
C23 C24 1.371(6)
C23 H23 0.9300
C24 C25 1.378(6)
C24 H24 0.9300
C25 C26 1.396(5)
C25 H25 0.9300
C26 O27 1.381(4)
O27 B28 1.494(5)
B28 O36 1.445(6)
B28 O29 1.452(5)
B28 O37 1.514(5)
O29 C30 1.383(5)
C30 C31 1.372(6)
C30 C35 1.377(6)
C31 C32 1.391(8)
C31 H31 0.9300
C32 C33 1.360(8)
C32 H32 0.9300
C33 C34 1.387(7)
C33 H33 0.9300
C34 C35 1.368(6)
C34 H34 0.9300
C35 O36 1.377(4)
O37 C38 1.385(5)
C38 C39 1.383(5)
C38 C43 1.390(5)
C39 C40 1.378(6)
C39 H39 0.9300
C40 C41 1.381(6)
C40 H40 0.9300
C41 C42 1.394(6)
C41 H41 0.9300
C42 C43 1.366(6)
C42 H42 0.9300
C43 O44 1.388(4)
O44 B45 1.505(5)
B45 O53 1.442(5)
B45 O46 1.445(5)
B45 O54 1.511(5)
O46 C47 1.369(5)
C47 C52 1.382(6)
C47 C48 1.386(6)
C48 C49 1.395(7)
C48 H48 0.9300
C49 C50 1.358(7)
C49 H49 0.9300
C50 C51 1.398(6)
C50 H50 0.9300
C51 C52 1.383(6)
C51 H51 0.9300
C52 O53 1.384(4)
O54 C55 1.391(4)
C55 C60 1.378(5)
C55 C56 1.378(5)
C56 C57 1.388(6)
C56 H56 0.9300
C57 C58 1.366(6)
C57 H57 0.9300
C58 C59 1.384(6)
C58 H58 0.9300
C59 C60 1.383(5)
C59 H59 0.9300
C60 O61 1.395(4)
S62 C63 1.797(4)
S62 C64 1.810(4)
C63 H63A 0.9600
C63 H63B 0.9600
C63 H63C 0.9600
C64 H64A 0.9600
C64 H64B 0.9600
C64 H64C 0.9600
C65 C70 1.357(7)
C65 C66 1.362(7)
C65 H65 0.9300
C66 C67 1.340(8)
C66 H66 0.9300
C67 C68 1.367(9)
C67 H67 0.9300
C68 C69 1.376(8)
C68 H68 0.9300
C69 C70 1.360(8)
C69 H69 0.9300
C70 H70 0.9300
C71 C76 1.356(8)
C71 H71 0.9300
C71 C72 1.381(8)
C72 C73 1.353(8)
C72 H72 0.9300
C73 C74 1.364(8)
C73 H73 0.9300
C74 C75 1.350(8)
C74 H74 0.9300
C75 C76 1.377(8)
C75 H75 0.9300
C76 H76 0.9300
C77 C78 1.364(16)
C77 C82 1.376(16)
C78 C79 1.411(15)
C79 C80 1.405(14)
C80 C81 1.365(16)
C81 C82 1.431(18)
C77A C82A 1.34(2)
C77A C78A 1.41(2)
C78A C79A 1.41(2)
C79A C80A 1.44(3)
C80A C81A 1.38(3)
C81A C82A 1.38(3)
C83 C88 1.340(18)
C83 C84 1.441(19)
C84 C85 1.439(18)
C85 C86 1.386(18)
C86 C87 1.72(3)
C87 C88 1.15(2)
C83A C88A 1.30(4)
C83A C84A 1.37(4)
C84A C85A 1.51(4)
C85A C86A 1.47(4)
C86A C87A 0.73(5)
C87A C88A 1.77(5)
